data_4064767
loop_
_publ_author_name
'Gao, Jing'
'Liu, Yanyan'
'Zhao, Yanxia'
'Yang, Xiao-Juan'
'Sui, Yunxia'

_publ_section_title
;
 Syntheses and Structures of Magnesium Complexes with Reduced \a-Diimine
 Ligands
;
_journal_issue 22
_journal_name_full Organometallics
_journal_page_first 6071
_journal_paper_doi 10.1021/om2003199
_journal_volume 30
_journal_year 2011
_chemical_formula_sum 'C40 H64 Mg N2 O3'
_chemical_formula_weight 645.24
_chemical_name_systematic
; 
 ? 
;
_space_group_IT_number 61
_symmetry_cell_setting orthorhombic
_symmetry_space_group_name_Hall '-P 2ac 2ab'
_symmetry_space_group_name_H-M 'P b c a'
_atom_sites_solution_hydrogens geom
_atom_sites_solution_primary direct
_atom_sites_solution_secondary difmap
_audit_creation_method SHELXL-97
_cell_angle_alpha 90.00
_cell_angle_beta 90.00
_cell_angle_gamma 90.00
_cell_formula_units_Z 8
_cell_length_a 18.5135(16)
_cell_length_b 20.2977(18)
_cell_length_c 21.0200(18)
_cell_measurement_temperature 296(2)
_cell_volume 7898.9(12)
_computing_cell_refinement 'Bruker SMART'
_computing_data_collection 'Bruker SMART APEX II'
_computing_data_reduction 'Bruker SAINT'
_computing_structure_refinement 'SHELXL-97 (Sheldrick, 2008)'
_computing_structure_solution 'SHELXS-97 (Sheldrick, 2008)'
_diffrn_ambient_temperature 296(2)
_diffrn_measured_fraction_theta_full 0.996
_diffrn_measured_fraction_theta_max 0.996
_diffrn_measurement_device_type 'Bruker APEX II area detector'
_diffrn_measurement_method '\f and \w scans'
_diffrn_radiation_monochromator graphite
_diffrn_radiation_source 'fine-focus sealed tube'
_diffrn_radiation_type MoK\a
_diffrn_radiation_wavelength 0.71073
_diffrn_reflns_av_R_equivalents 0.0808
_diffrn_reflns_av_sigmaI/netI 0.0535
_diffrn_reflns_limit_h_max 22
_diffrn_reflns_limit_h_min -21
_diffrn_reflns_limit_k_max 20
_diffrn_reflns_limit_k_min -24
_diffrn_reflns_limit_l_max 23
_diffrn_reflns_limit_l_min -24
_diffrn_reflns_number 38520
_diffrn_reflns_theta_full 25.07
_diffrn_reflns_theta_max 25.07
_diffrn_reflns_theta_min 1.78
_exptl_absorpt_coefficient_mu 0.081
_exptl_absorpt_correction_T_max 0.9800
_exptl_absorpt_correction_T_min 0.9761
_exptl_absorpt_correction_type multi-scan
_exptl_absorpt_process_details SADABS
_exptl_crystal_colour red
_exptl_crystal_density_diffrn 1.085
_exptl_crystal_density_method 'not measured'
_exptl_crystal_description block
_exptl_crystal_F_000 2832
_exptl_crystal_size_max 0.30
_exptl_crystal_size_mid 0.25
_exptl_crystal_size_min 0.25
_refine_diff_density_max 0.341
_refine_diff_density_min -0.269
_refine_diff_density_rms 0.041
_refine_ls_extinction_method none
_refine_ls_goodness_of_fit_ref 1.004
_refine_ls_hydrogen_treatment constr
_refine_ls_matrix_type full
_refine_ls_number_parameters 425
_refine_ls_number_reflns 6977
_refine_ls_number_restraints 0
_refine_ls_restrained_S_all 1.004
_refine_ls_R_factor_all 0.1424
_refine_ls_R_factor_gt 0.0653
_refine_ls_shift/su_max 0.000
_refine_ls_shift/su_mean 0.000
_refine_ls_structure_factor_coef Fsqd
_refine_ls_weighting_details 'calc w=1/[\s^2^(Fo^2^)+(0.1121P)^2^+2.3842P] where P=(Fo^2^+2Fc^2^)/3'
_refine_ls_weighting_scheme calc
_refine_ls_wR_factor_gt 0.1765
_refine_ls_wR_factor_ref 0.2283
_reflns_number_gt 3421
_reflns_number_total 6977
_reflns_threshold_expression >2sigma(I)
_cod_data_source_file om2003199_si_002.cif
_cod_data_source_block MgiprLTHF
_cod_depositor_comments
;
The following automatic conversions were performed:

'_symmetry_cell_setting' value 'Orthorhombic' changed to
'orthorhombic' according to
/home/saulius/struct/CIF-dictionaries/cif_core.dic dictionary named
'cif_core.dic' version 2.4.1 from
2010-06-29.

'_exptl_absorpt_correction_type' value 'Multi-scan'
changed to 'multi-scan' according to
/home/saulius/struct/CIF-dictionaries/cif_core.dic dictionary named
'cif_core.dic' version 2.4.1 from 2010-06-29.

Automatic conversion script
Id: cif_fix_values 1715 2011-07-08 13:25:40Z adriana 
;
_cod_original_sg_symbol_H-M Pbca
_cod_database_code 4064767

loop_
_symmetry_equiv_pos_as_xyz
'x, y, z'
'-x+1/2, -y, z+1/2'
'-x, y+1/2, -z+1/2'
'x+1/2, -y+1/2, -z'
'-x, -y, -z'
'x-1/2, y, -z-1/2'
'x, -y-1/2, z-1/2'
'-x-1/2, y-1/2, z'

loop_
_atom_site_label
_atom_site_type_symbol
_atom_site_fract_x
_atom_site_fract_y
_atom_site_fract_z
_atom_site_U_iso_or_equiv
_atom_site_adp_type
_atom_site_occupancy
_atom_site_symmetry_multiplicity
_atom_site_calc_flag
_atom_site_refinement_flags
Mg1 Mg 0.68709(6) 0.15410(5) 0.31338(5) 0.0517(3) Uani 1 1 d .
O1 O 0.76016(14) 0.21151(11) 0.35751(12) 0.0691(7) Uani 1 1 d .
O2 O 0.72780(13) 0.17410(12) 0.22539(11) 0.0691(7) Uani 1 1 d .
O3 O 0.5300(7) 0.0233(4) 0.1665(5) 0.291(5) Uani 1 1 d .
N1 N 0.67745(15) 0.06362(13) 0.34567(12) 0.0555(7) Uani 1 1 d .
N2 N 0.58424(15) 0.16840(13) 0.33308(12) 0.0558(7) Uani 1 1 d .
C1 C 0.6024(2) 0.05232(17) 0.35267(15) 0.0565(9) Uani 1 1 d .
C2 C 0.55602(19) 0.10432(18) 0.34697(16) 0.0588(9) Uani 1 1 d .
C3 C 0.5765(2) -0.01793(19) 0.3551(2) 0.0851(13) Uani 1 1 d .
H3A H 0.5301 -0.0196 0.3754 0.128 Uiso 1 1 calc R
H3B H 0.6103 -0.0441 0.3787 0.128 Uiso 1 1 calc R
H3C H 0.5725 -0.0349 0.3126 0.128 Uiso 1 1 calc R
C4 C 0.4748(2) 0.0963(2) 0.3444(2) 0.0872(13) Uani 1 1 d .
H4A H 0.4575 0.1099 0.3034 0.131 Uiso 1 1 calc R
H4B H 0.4530 0.1231 0.3768 0.131 Uiso 1 1 calc R
H4C H 0.4625 0.0510 0.3514 0.131 Uiso 1 1 calc R
C5 C 0.72719(19) 0.01564(15) 0.36730(16) 0.0549(9) Uani 1 1 d .
C6 C 0.76704(19) -0.02169(16) 0.32292(16) 0.0582(9) Uani 1 1 d .
C7 C 0.8210(2) -0.06406(19) 0.3442(2) 0.0742(11) Uani 1 1 d .
H7 H 0.8479 -0.0876 0.3145 0.089 Uiso 1 1 calc R
C8 C 0.8356(2) -0.0720(2) 0.4078(2) 0.0866(13) Uani 1 1 d .
H8 H 0.8718 -0.1005 0.4212 0.104 Uiso 1 1 calc R
C9 C 0.7956(3) -0.0371(2) 0.4509(2) 0.0823(12) Uani 1 1 d .
H9 H 0.8049 -0.0429 0.4940 0.099 Uiso 1 1 calc R
C10 C 0.7420(2) 0.00647(17) 0.43300(17) 0.0689(11) Uani 1 1 d .
C11 C 0.7505(2) -0.01745(18) 0.25260(17) 0.0694(10) Uani 1 1 d .
H11 H 0.7126 0.0157 0.2469 0.083 Uiso 1 1 calc R
C12 C 0.7216(3) -0.0834(2) 0.2268(2) 0.1000(15) Uani 1 1 d .
H12A H 0.7594 -0.1158 0.2280 0.150 Uiso 1 1 calc R
H12B H 0.7057 -0.0776 0.1837 0.150 Uiso 1 1 calc R
H12C H 0.6819 -0.0978 0.2526 0.150 Uiso 1 1 calc R
C13 C 0.8157(3) 0.0044(2) 0.2142(2) 0.1039(15) Uani 1 1 d .
H13A H 0.8343 0.0447 0.2315 0.156 Uiso 1 1 calc R
H13B H 0.8016 0.0113 0.1708 0.156 Uiso 1 1 calc R
H13C H 0.8523 -0.0291 0.2160 0.156 Uiso 1 1 calc R
C14 C 0.7017(3) 0.0442(2) 0.48348(19) 0.0978(15) Uani 1 1 d .
H14 H 0.6770 0.0810 0.4627 0.117 Uiso 1 1 calc R
C15 C 0.6442(3) 0.0019(3) 0.5164(3) 0.134(2) Uani 1 1 d .
H15A H 0.6088 -0.0117 0.4858 0.201 Uiso 1 1 calc R
H15B H 0.6213 0.0272 0.5493 0.201 Uiso 1 1 calc R
H15C H 0.6666 -0.0362 0.5348 0.201 Uiso 1 1 calc R
C16 C 0.7518(4) 0.0729(3) 0.5351(2) 0.127(2) Uani 1 1 d .
H16A H 0.7693 0.0380 0.5617 0.191 Uiso 1 1 calc R
H16B H 0.7253 0.1040 0.5605 0.191 Uiso 1 1 calc R
H16C H 0.7918 0.0948 0.5152 0.191 Uiso 1 1 calc R
C17 C 0.54385(18) 0.22339(18) 0.35306(17) 0.0583(9) Uani 1 1 d .
C18 C 0.5191(2) 0.27027(17) 0.30840(18) 0.0640(10) Uani 1 1 d .
C19 C 0.4792(2) 0.3237(2) 0.3287(2) 0.0871(13) Uani 1 1 d .
H19 H 0.4635 0.3544 0.2990 0.105 Uiso 1 1 calc R
C20 C 0.4621(3) 0.3329(2) 0.3916(3) 0.0952(14) Uani 1 1 d .
H20 H 0.4341 0.3687 0.4041 0.114 Uiso 1 1 calc R
C21 C 0.4865(2) 0.2890(2) 0.4351(2) 0.0863(13) Uani 1 1 d .
H21 H 0.4754 0.2956 0.4778 0.104 Uiso 1 1 calc R
C22 C 0.5276(2) 0.2343(2) 0.41832(18) 0.0706(10) Uani 1 1 d .
C23 C 0.5359(2) 0.26163(18) 0.23834(18) 0.0690(10) Uani 1 1 d .
H23 H 0.5551 0.2170 0.2327 0.083 Uiso 1 1 calc R
C24 C 0.5921(3) 0.3087(3) 0.2157(2) 0.1229(19) Uani 1 1 d .
H24A H 0.5735 0.3528 0.2177 0.184 Uiso 1 1 calc R
H24B H 0.6048 0.2983 0.1726 0.184 Uiso 1 1 calc R
H24C H 0.6341 0.3052 0.2423 0.184 Uiso 1 1 calc R
C25 C 0.4686(3) 0.2676(3) 0.1964(3) 0.129(2) Uani 1 1 d .
H25A H 0.4515 0.3123 0.1971 0.193 Uiso 1 1 calc R
H25B H 0.4315 0.2389 0.2122 0.193 Uiso 1 1 calc R
H25C H 0.4805 0.2555 0.1535 0.193 Uiso 1 1 calc R
C26 C 0.5577(3) 0.1904(2) 0.46994(19) 0.0894(13) Uani 1 1 d .
H26 H 0.5876 0.1568 0.4494 0.107 Uiso 1 1 calc R
C27 C 0.5011(3) 0.1552(3) 0.5088(3) 0.134(2) Uani 1 1 d .
H27A H 0.4694 0.1870 0.5280 0.201 Uiso 1 1 calc R
H27B H 0.5242 0.1298 0.5415 0.201 Uiso 1 1 calc R
H27C H 0.4737 0.1265 0.4817 0.201 Uiso 1 1 calc R
C28 C 0.6061(3) 0.2292(3) 0.5152(2) 0.136(2) Uani 1 1 d .
H28A H 0.5770 0.2582 0.5405 0.204 Uiso 1 1 calc R
H28B H 0.6402 0.2545 0.4910 0.204 Uiso 1 1 calc R
H28C H 0.6315 0.1992 0.5425 0.204 Uiso 1 1 calc R
C29 C 0.8135(2) 0.1867(2) 0.4005(2) 0.0963(14) Uani 1 1 d .
H29A H 0.8598 0.1824 0.3793 0.116 Uiso 1 1 calc R
H29B H 0.7992 0.1439 0.4169 0.116 Uiso 1 1 calc R
C30 C 0.8178(3) 0.2349(3) 0.4519(3) 0.133(2) Uani 1 1 d .
H30A H 0.7840 0.2241 0.4856 0.160 Uiso 1 1 calc R
H30B H 0.8662 0.2362 0.4696 0.160 Uiso 1 1 calc R
C31 C 0.7994(3) 0.2977(3) 0.4226(3) 0.1221(19) Uani 1 1 d .
H31A H 0.8422 0.3190 0.4057 0.147 Uiso 1 1 calc R
H31B H 0.7769 0.3269 0.4533 0.147 Uiso 1 1 calc R
C32 C 0.7479(3) 0.2804(2) 0.3705(2) 0.0975(15) Uani 1 1 d .
H32A H 0.6985 0.2878 0.3839 0.117 Uiso 1 1 calc R
H32B H 0.7574 0.3068 0.3329 0.117 Uiso 1 1 calc R
C33 C 0.7933(2) 0.2093(3) 0.2085(2) 0.0989(15) Uani 1 1 d .
H33A H 0.8356 0.1849 0.2220 0.119 Uiso 1 1 calc R
H33B H 0.7941 0.2524 0.2286 0.119 Uiso 1 1 calc R
C34 C 0.7922(4) 0.2161(4) 0.1388(3) 0.153(3) Uani 1 1 d .
H34A H 0.7749 0.2594 0.1266 0.183 Uiso 1 1 calc R
H34B H 0.8403 0.2100 0.1214 0.183 Uiso 1 1 calc R
C35 C 0.7454(4) 0.1669(4) 0.1161(2) 0.142(2) Uani 1 1 d .
H35A H 0.7727 0.1281 0.1039 0.171 Uiso 1 1 calc R
H35B H 0.7192 0.1827 0.0792 0.171 Uiso 1 1 calc R
C36 C 0.6942(3) 0.1504(2) 0.16778(19) 0.0919(14) Uani 1 1 d .
H36A H 0.6481 0.1719 0.1610 0.110 Uiso 1 1 calc R
H36B H 0.6864 0.1032 0.1700 0.110 Uiso 1 1 calc R
C37 C 0.5768(6) 0.0373(7) 0.1104(7) 0.246(7) Uani 1 1 d .
H37A H 0.6092 0.0740 0.1182 0.295 Uiso 1 1 calc R
H37B H 0.6045 -0.0010 0.0976 0.295 Uiso 1 1 calc R
C38 C 0.5291(10) 0.0516(11) 0.0705(5) 0.338(11) Uani 1 1 d .
H38A H 0.4995 0.0134 0.0610 0.406 Uiso 1 1 calc R
H38B H 0.5508 0.0672 0.0313 0.406 Uiso 1 1 calc R
C39 C 0.4893(6) 0.0994(6) 0.0978(6) 0.285(8) Uani 1 1 d .
H39A H 0.4449 0.1069 0.0745 0.342 Uiso 1 1 calc R
H39B H 0.5162 0.1403 0.1005 0.342 Uiso 1 1 calc R
C40 C 0.4755(6) 0.0741(5) 0.1575(4) 0.202(4) Uani 1 1 d .
H40A H 0.4273 0.0555 0.1595 0.243 Uiso 1 1 calc R
H40B H 0.4798 0.1081 0.1897 0.243 Uiso 1 1 calc R

loop_
_atom_site_aniso_label
_atom_site_aniso_U_11
_atom_site_aniso_U_22
_atom_site_aniso_U_33
_atom_site_aniso_U_23
_atom_site_aniso_U_13
_atom_site_aniso_U_12
Mg1 0.0574(7) 0.0512(6) 0.0466(6) 0.0056(5) 0.0053(5) 0.0002(5)
O1 0.0795(17) 0.0607(15) 0.0671(16) 0.0028(12) -0.0133(14) -0.0026(13)
O2 0.0732(16) 0.0836(17) 0.0503(14) 0.0056(12) 0.0087(13) -0.0115(14)
O3 0.399(14) 0.192(7) 0.282(10) 0.060(6) -0.018(9) 0.073(8)
N1 0.0633(18) 0.0520(16) 0.0514(16) 0.0103(13) 0.0041(14) 0.0009(14)
N2 0.0578(17) 0.0600(18) 0.0496(16) 0.0006(13) 0.0037(14) 0.0004(14)
C1 0.064(2) 0.059(2) 0.0470(19) 0.0029(16) -0.0007(17) -0.0135(19)
C2 0.058(2) 0.068(2) 0.051(2) -0.0001(17) -0.0021(17) -0.0070(19)
C3 0.093(3) 0.072(3) 0.090(3) 0.010(2) -0.003(3) -0.020(2)
C4 0.063(3) 0.099(3) 0.100(3) -0.001(3) -0.004(2) -0.012(2)
C5 0.064(2) 0.0466(19) 0.054(2) 0.0092(16) -0.0042(18) -0.0077(17)
C6 0.065(2) 0.0522(19) 0.057(2) 0.0011(17) -0.0008(18) 0.0016(18)
C7 0.078(3) 0.068(2) 0.076(3) 0.004(2) -0.003(2) 0.007(2)
C8 0.094(3) 0.070(3) 0.096(3) 0.008(3) -0.033(3) 0.006(2)
C9 0.116(4) 0.071(3) 0.061(3) 0.011(2) -0.022(3) 0.004(3)
C10 0.096(3) 0.057(2) 0.054(2) 0.0097(17) -0.007(2) 0.000(2)
C11 0.085(3) 0.067(2) 0.056(2) 0.0024(18) 0.006(2) 0.010(2)
C12 0.131(4) 0.095(3) 0.074(3) -0.007(2) -0.015(3) -0.012(3)
C13 0.131(4) 0.104(3) 0.077(3) 0.012(3) 0.024(3) -0.011(3)
C14 0.150(5) 0.094(3) 0.049(2) 0.012(2) 0.003(3) 0.029(3)
C15 0.129(5) 0.188(6) 0.085(4) 0.004(4) 0.015(3) 0.002(4)
C16 0.209(6) 0.113(4) 0.060(3) -0.011(3) -0.004(3) -0.012(4)
C17 0.051(2) 0.064(2) 0.060(2) -0.0084(18) 0.0031(18) 0.0022(18)
C18 0.067(2) 0.058(2) 0.067(2) -0.0037(19) -0.003(2) 0.0022(19)
C19 0.092(3) 0.073(3) 0.097(4) -0.006(2) 0.001(3) 0.017(2)
C20 0.088(3) 0.086(3) 0.111(4) -0.018(3) 0.015(3) 0.023(3)
C21 0.082(3) 0.101(3) 0.076(3) -0.022(3) 0.016(2) 0.010(3)
C22 0.065(2) 0.085(3) 0.062(2) -0.012(2) 0.007(2) 0.007(2)
C23 0.081(3) 0.062(2) 0.064(2) 0.0039(18) -0.006(2) 0.004(2)
C24 0.134(4) 0.143(5) 0.092(3) -0.012(3) 0.022(3) -0.054(4)
C25 0.107(4) 0.186(6) 0.094(4) -0.001(4) -0.027(3) -0.021(4)
C26 0.095(3) 0.119(4) 0.054(2) -0.006(2) 0.005(2) 0.027(3)
C27 0.166(6) 0.137(5) 0.099(4) 0.026(3) 0.004(4) -0.029(4)
C28 0.115(4) 0.212(6) 0.080(3) 0.007(4) -0.012(3) -0.006(4)
C29 0.086(3) 0.103(3) 0.100(4) 0.022(3) -0.024(3) -0.002(3)
C30 0.146(5) 0.140(5) 0.113(4) -0.011(4) -0.065(4) -0.009(4)
C31 0.124(4) 0.109(4) 0.133(5) -0.038(4) -0.035(4) -0.006(3)
C32 0.128(4) 0.064(3) 0.100(3) -0.011(2) -0.022(3) -0.004(3)
C33 0.086(3) 0.130(4) 0.082(3) 0.009(3) 0.027(3) -0.030(3)
C34 0.164(6) 0.208(7) 0.086(4) 0.019(5) 0.043(4) -0.051(6)
C35 0.203(7) 0.167(6) 0.057(3) 0.008(3) 0.028(4) -0.006(5)
C36 0.109(4) 0.106(3) 0.060(3) -0.001(2) -0.007(3) -0.010(3)
C37 0.158(9) 0.319(15) 0.260(14) -0.148(13) 0.100(9) -0.023(9)
C38 0.302(19) 0.58(3) 0.132(8) -0.155(13) -0.052(10) -0.028(18)
C39 0.257(12) 0.332(15) 0.265(13) 0.196(12) 0.124(10) 0.157(11)
C40 0.244(10) 0.186(8) 0.177(8) 0.040(7) 0.091(7) 0.012(8)

loop_
_atom_type_symbol
_atom_type_description
_atom_type_scat_dispersion_real
_atom_type_scat_dispersion_imag
_atom_type_scat_source
C C 0.0033 0.0016 'International Tables Vol C Tables 4.2.6.8 and 6.1.1.4'
H H 0.0000 0.0000 'International Tables Vol C Tables 4.2.6.8 and 6.1.1.4'
N N 0.0061 0.0033 'International Tables Vol C Tables 4.2.6.8 and 6.1.1.4'
O O 0.0106 0.0060 'International Tables Vol C Tables 4.2.6.8 and 6.1.1.4'
Mg Mg 0.0486 0.0363 'International Tables Vol C Tables 4.2.6.8 and 6.1.1.4'

loop_
_geom_angle_atom_site_label_1
_geom_angle_atom_site_label_2
_geom_angle_atom_site_label_3
_geom_angle
N1 Mg1 N2 88.70(12)
N1 Mg1 O1 116.29(12)
N2 Mg1 O1 117.87(12)
N1 Mg1 O2 122.21(12)
N2 Mg1 O2 121.25(12)
O1 Mg1 O2 93.12(11)
C29 O1 C32 109.3(3)
C29 O1 Mg1 123.5(2)
C32 O1 Mg1 122.9(2)
C36 O2 C33 108.6(3)
C36 O2 Mg1 122.4(2)
C33 O2 Mg1 129.0(2)
C40 O3 C37 99.4(8)
C5 N1 C1 119.6(3)
C5 N1 Mg1 134.0(2)
C1 N1 Mg1 106.0(2)
C17 N2 C2 117.8(3)
C17 N2 Mg1 133.9(2)
C2 N2 Mg1 105.2(2)
C2 C1 N1 118.8(3)
C2 C1 C3 122.3(3)
N1 C1 C3 118.0(3)
C1 C2 N2 119.4(3)
C1 C2 C4 123.0(3)
N2 C2 C4 116.9(3)
C6 C5 N1 119.8(3)
C6 C5 C10 118.2(3)
N1 C5 C10 121.9(3)
C7 C6 C5 119.7(3)
C7 C6 C11 119.6(3)
C5 C6 C11 120.7(3)
C8 C7 C6 121.7(4)
C9 C8 C7 118.6(4)
C8 C9 C10 122.6(4)
C9 C10 C5 119.2(4)
C9 C10 C14 119.3(4)
C5 C10 C14 121.5(3)
C6 C11 C13 112.1(3)
C6 C11 C12 111.4(3)
C13 C11 C12 110.0(3)
C10 C14 C15 112.2(4)
C10 C14 C16 113.0(4)
C15 C14 C16 108.1(4)
N2 C17 C18 120.6(3)
N2 C17 C22 121.6(3)
C18 C17 C22 117.9(3)
C19 C18 C17 119.8(4)
C19 C18 C23 120.1(4)
C17 C18 C23 120.1(3)
C20 C19 C18 121.9(4)
C21 C20 C19 119.0(4)
C20 C21 C22 122.4(4)
C21 C22 C17 119.0(4)
C21 C22 C26 119.3(4)
C17 C22 C26 121.6(3)
C24 C23 C18 112.3(3)
C24 C23 C25 109.5(4)
C18 C23 C25 112.5(4)
C27 C26 C22 114.4(4)
C27 C26 C28 108.3(4)
C22 C26 C28 111.1(4)
O1 C29 C30 105.7(4)
C31 C30 C29 105.1(5)
C30 C31 C32 104.7(4)
O1 C32 C31 105.4(4)
O2 C33 C34 106.2(4)
C35 C34 C33 106.2(5)
C34 C35 C36 108.0(5)
O2 C36 C35 105.3(4)
C38 C37 O3 99.5(10)
C37 C38 C39 105.4(10)
C38 C39 C40 102.9(10)
C39 C40 O3 104.7(8)

loop_
_geom_bond_atom_site_label_1
_geom_bond_atom_site_label_2
_geom_bond_distance
Mg1 N1 1.966(3)
Mg1 N2 1.970(3)
Mg1 O1 2.012(3)
Mg1 O2 2.038(2)
O1 C29 1.430(5)
O1 C32 1.443(5)
O2 C36 1.444(5)
O2 C33 1.452(5)
O3 C40 1.456(10)
O3 C37 1.492(12)
N1 C5 1.415(4)
N1 C1 1.416(4)
N2 C17 1.408(4)
N2 C2 1.432(4)
C1 C2 1.366(5)
C1 C3 1.505(5)
C2 C4 1.513(5)
C5 C6 1.410(5)
C5 C10 1.420(5)
C6 C7 1.392(5)
C6 C11 1.512(5)
C7 C8 1.373(6)
C8 C9 1.368(6)
C9 C10 1.382(5)
C10 C14 1.506(6)
C11 C13 1.517(6)
C11 C12 1.540(5)
C14 C15 1.531(7)
C14 C16 1.543(7)
C17 C18 1.413(5)
C17 C22 1.422(5)
C18 C19 1.380(5)
C18 C23 1.515(5)
C19 C20 1.371(6)
C20 C21 1.356(6)
C21 C22 1.391(5)
C22 C26 1.510(6)
C23 C24 1.490(6)
C23 C25 1.532(6)
C26 C27 1.508(7)
C26 C28 1.526(7)
C29 C30 1.459(7)
C30 C31 1.456(7)
C31 C32 1.494(6)
C33 C34 1.472(7)
C34 C35 1.406(8)
C35 C36 1.479(7)
C37 C38 1.252(16)
C38 C39 1.347(17)
C39 C40 1.379(10)
